data_8100795
loop_
_publ_author_name
'Punnapayak, H.'
'Pechwang, J.'
'Chaichit, N.'
'Jaiboon, N.'
'Pornpakakul, S.'
'Petsom, A.'

_publ_section_title
;
Crystal structure of ent-(7\b,11\a)-dihydroxy-1-oxo-kaur-16-en-19-oic acid, 
C~20~H~28~O~5~
;
_journal_issue 4
_journal_name_full 'Zeitschrift f\"ur Kristallographie - New Crystal Structures'
_journal_page_first 603
_journal_page_last 604
_journal_volume 217
_journal_year 2002
_chemical_formula_structural 'C20 H28 O5'
_chemical_formula_sum 'C20 H28 O5'
_chemical_formula_weight 348.42
_space_group_IT_number 19
_symmetry_cell_setting orthorhombic
_symmetry_space_group_name_Hall 'P 2ac 2ab'
_symmetry_space_group_name_H-M 'P 21 21 21'
_cell_angle_alpha 90
_cell_angle_beta 90
_cell_angle_gamma 90
_cell_formula_units_Z 4
_cell_length_a 7.87820(10)
_cell_length_b 14.2772(2)
_cell_length_c 15.7818(2)
_cell_measurement_temperature 293(2)
_cell_volume 1775.12(4)
_exptl_crystal_density_diffrn 1.304
_cod_database_code 8100795

loop_
_symmetry_equiv_pos_as_xyz
'x, y, z'
'-x+1/2, -y, z+1/2'
'-x, y+1/2, -z+1/2'
'x+1/2, -y+1/2, -z'

loop_
_atom_site_label
_atom_site_type_symbol
_atom_site_fract_x
_atom_site_fract_y
_atom_site_fract_z
_atom_site_U_iso_or_equiv
_atom_site_adp_type
_atom_site_occupancy
_atom_site_calc_flag
_atom_site_refinement_flags
_atom_site_disorder_group
_atom_site_disorder_assembly
C1 C 0.53932(15) 1.13292(7) -0.11151(6) 0.0305(2) Uani 1 d . . .
C2 C 0.40516(18) 1.19674(8) -0.07503(8) 0.0399(3) Uani 1 d . . .
C3 C 0.38536(17) 1.18190(8) 0.02044(8) 0.0366(2) Uani 1 d . . .
C4 C 0.35487(13) 1.07903(7) 0.04446(6) 0.02702(18) Uani 1 d . . .
C5 C 0.49936(11) 1.01881(6) 0.00411(5) 0.02223(16) Uani 1 d . . .
C6 C 0.50644(12) 0.91682(7) 0.03402(6) 0.02536(18) Uani 1 d . . .
C7 C 0.67929(12) 0.87408(7) 0.01396(6) 0.02502(17) Uani 1 d . . .
C8 C 0.71144(12) 0.87320(7) -0.08162(6) 0.02420(17) Uani 1 d . . .
C9 C 0.68603(12) 0.97310(6) -0.12206(5) 0.02295(17) Uani 1 d . . .
C10 C 0.51860(12) 1.02627(6) -0.09574(6) 0.02280(17) Uani 1 d . . .
C11 C 0.72828(14) 0.96300(8) -0.21914(6) 0.0300(2) Uani 1 d . . .
C12 C 0.65771(18) 0.87574(9) -0.26311(7) 0.0374(2) Uani 1 d . . .
C13 C 0.69201(19) 0.78643(8) -0.21120(8) 0.0401(3) Uani 1 d . . .
C14 C 0.60202(16) 0.79683(8) -0.12531(7) 0.0339(2) Uani 1 d . . .
C15 C 0.89331(15) 0.83551(9) -0.10171(7) 0.0344(2) Uani 1 d . . .
C16 C 0.87717(18) 0.78183(8) -0.18472(8) 0.0404(3) Uani 1 d . . .
C17 C 1.0022(3) 0.73806(12) -0.22511(10) 0.0576(4) Uani 1 d . . .
C18 C 0.36352(17) 1.07322(10) 0.14264(7) 0.0392(3) Uani 1 d . . .
C19 C 0.17336(13) 1.04954(8) 0.02157(7) 0.0323(2) Uani 1 d . . .
C20 C 0.35792(15) 0.99450(9) -0.14464(7) 0.0323(2) Uani 1 d . . .
O1 O 0.81335(9) 0.92501(7) 0.05474(5) 0.03423(18) Uani 1 d . . .
O2 O 0.06731(13) 1.10133(8) -0.00769(8) 0.0571(3) Uani 1 d . . .
O3 O 0.14114(11) 0.96046(7) 0.04082(7) 0.0431(2) Uani 1 d . . .
O4 O 0.68138(14) 1.04177(7) -0.27082(5) 0.0436(2) Uani 1 d . . .
O5 O 0.65985(15) 1.16711(6) -0.14917(6) 0.0468(2) Uani 1 d . . .
H1O H 0.791(2) 0.9305(11) 0.1054(12) 0.049(4) Uiso 1 d . . .
H2A H 0.295(2) 1.1833(10) -0.1002(10) 0.039(4) Uiso 1 d . . .
H2B H 0.446(2) 1.2615(11) -0.0901(11) 0.044(4) Uiso 1 d . . .
H3A H 0.302(2) 1.2203(12) 0.0438(11) 0.047(4) Uiso 1 d . . .
H3B H 0.495(2) 1.2045(12) 0.0519(11) 0.049(4) Uiso 1 d . . .
H3O H 0.029(2) 0.9531(13) 0.0343(12) 0.056(5) Uiso 1 d . . .
H4O H 0.692(2) 1.0922(12) -0.2415(11) 0.052(5) Uiso 1 d . . .
H5 H 0.6039(17) 1.0494(9) 0.0259(8) 0.025(3) Uiso 1 d . . .
H6A H 0.4870(18) 0.9145(10) 0.0958(9) 0.032(3) Uiso 1 d . . .
H6B H 0.4138(18) 0.8756(9) 0.0075(8) 0.029(3) Uiso 1 d . . .
H7 H 0.6814(18) 0.8089(9) 0.0344(9) 0.030(3) Uiso 1 d . . .
H9 H 0.7797(16) 1.0124(8) -0.0994(8) 0.021(3) Uiso 1 d . . .
H11 H 0.852(2) 0.9592(11) -0.2222(10) 0.045(4) Uiso 1 d . . .
H12A H 0.712(2) 0.8703(13) -0.3204(12) 0.056(5) Uiso 1 d . . .
H12B H 0.542(2) 0.8833(11) -0.2735(10) 0.044(4) Uiso 1 d . . .
H13 H 0.656(2) 0.7331(12) -0.2421(12) 0.053(5) Uiso 1 d . . .
H14A H 0.489(2) 0.8164(12) -0.1302(10) 0.046(4) Uiso 1 d . . .
H14B H 0.611(2) 0.7392(10) -0.0939(10) 0.037(4) Uiso 1 d . . .
H15A H 0.977(2) 0.8814(12) -0.1055(10) 0.045(4) Uiso 1 d . . .
H15B H 0.925(2) 0.7917(11) -0.0555(10) 0.044(4) Uiso 1 d . . .
H17A H 1.119(3) 0.7408(16) -0.2027(15) 0.083(7) Uiso 1 d . . .
H17B H 0.973(3) 0.7023(15) -0.2762(13) 0.066(5) Uiso 1 d . . .
H18A H 0.326(3) 1.0107(14) 0.1638(12) 0.056(5) Uiso 1 d . . .
H18B H 0.291(3) 1.1193(16) 0.1682(14) 0.074(6) Uiso 1 d . . .
H18C H 0.478(2) 1.0876(13) 0.1616(11) 0.053(5) Uiso 1 d . . .
H20A H 0.325(2) 0.9310(11) -0.1296(10) 0.043(4) Uiso 1 d . . .
H20B H 0.261(2) 1.0353(11) -0.1333(10) 0.043(4) Uiso 1 d . . .
H20C H 0.387(2) 0.9967(12) -0.2018(12) 0.055(5) Uiso 1 d . . .

loop_
_atom_site_aniso_label
_atom_site_aniso_U_11
_atom_site_aniso_U_22
_atom_site_aniso_U_33
_atom_site_aniso_U_23
_atom_site_aniso_U_13
_atom_site_aniso_U_12
C1 0.0413(6) 0.0275(5) 0.0227(4) 0.0034(4) -0.0025(4) -0.0035(4)
C2 0.0508(7) 0.0278(5) 0.0412(6) 0.0055(4) 0.0014(5) 0.0058(5)
C3 0.0423(6) 0.0296(5) 0.0379(5) -0.0060(4) 0.0035(5) 0.0014(4)
C4 0.0260(4) 0.0315(4) 0.0236(4) -0.0037(4) 0.0003(3) 0.0004(3)
C5 0.0211(4) 0.0278(4) 0.0178(4) 0.0004(3) -0.0002(3) -0.0018(3)
C6 0.0220(4) 0.0308(4) 0.0233(4) 0.0060(3) 0.0041(3) 0.0001(3)
C7 0.0225(4) 0.0317(4) 0.0208(4) 0.0054(3) 0.0015(3) 0.0008(3)
C8 0.0247(4) 0.0280(4) 0.0199(4) 0.0010(3) 0.0021(3) -0.0002(3)
C9 0.0242(4) 0.0289(4) 0.0158(3) 0.0001(3) 0.0006(3) -0.0034(3)
C10 0.0254(4) 0.0250(4) 0.0180(4) 0.0018(3) -0.0015(3) -0.0018(3)
C11 0.0369(5) 0.0362(5) 0.0169(4) 0.0002(4) 0.0034(3) -0.0029(4)
C12 0.0481(7) 0.0420(6) 0.0221(4) -0.0079(4) -0.0006(4) -0.0020(5)
C13 0.0558(7) 0.0329(5) 0.0316(5) -0.0098(4) 0.0037(5) -0.0032(5)
C14 0.0400(6) 0.0298(5) 0.0320(5) -0.0036(4) 0.0020(4) -0.0062(4)
C15 0.0308(5) 0.0419(6) 0.0304(5) 0.0013(4) 0.0054(4) 0.0082(4)
C16 0.0546(7) 0.0347(5) 0.0320(5) 0.0017(4) 0.0115(5) 0.0098(5)
C17 0.0772(11) 0.0541(8) 0.0416(7) 0.0027(6) 0.0196(7) 0.0255(8)
C18 0.0389(6) 0.0537(7) 0.0250(5) -0.0070(5) 0.0037(4) 0.0013(5)
C19 0.0254(4) 0.0389(5) 0.0327(5) -0.0044(4) 0.0012(4) 0.0028(4)
C20 0.0298(5) 0.0400(5) 0.0271(4) -0.0030(4) -0.0079(4) -0.0005(4)
O1 0.0223(3) 0.0601(5) 0.0203(3) -0.0002(3) -0.0014(3) -0.0026(3)
O2 0.0350(5) 0.0540(6) 0.0824(8) 0.0089(5) -0.0139(5) 0.0087(4)
O3 0.0215(4) 0.0431(4) 0.0649(6) 0.0052(4) -0.0006(4) -0.0033(3)
O4 0.0700(6) 0.0416(4) 0.0191(3) 0.0055(3) 0.0029(4) -0.0015(4)
O5 0.0602(6) 0.0359(4) 0.0444(5) 0.0017(4) 0.0144(4) -0.0125(4)

loop_
_geom_bond_atom_site_label_1
_geom_bond_atom_site_label_2
_geom_bond_distance
_geom_bond_site_symmetry_2
_geom_bond_publ_flag
C1 O5 1.2218(14) . ?
C1 C2 1.5096(17) . ?
C1 C10 1.5515(13) . ?
C2 C3 1.5296(17) . ?
C3 C4 1.5357(15) . ?
C4 C19 1.5338(14) . ?
C4 C18 1.5530(14) . ?
C4 C5 1.5622(13) . ?
C5 C6 1.5316(13) . ?
C5 C10 1.5867(12) . ?
C6 C7 1.5254(13) . ?
C7 O1 1.4347(12) . ?
C7 C8 1.5296(12) . ?
C8 C14 1.5516(14) . ?
C8 C15 1.5630(14) . ?
C8 C9 1.5754(13) . ?
C9 C11 1.5745(12) . ?
C9 C10 1.5776(13) . ?
C10 C20 1.5503(14) . ?
C11 O4 1.4376(14) . ?
C11 C12 1.5306(15) . ?
C12 C13 1.5395(18) . ?
C13 C16 1.519(2) . ?
C13 C14 1.5370(16) . ?
C15 C16 1.5231(17) . ?
C16 C17 1.3294(19) . ?
C19 O2 1.2074(15) . ?
C19 O3 1.3320(15) . ?

loop_
_cod_related_entry_id
_cod_related_entry_database
_cod_related_entry_code
1 ChemSpider 21183655
